data_7033435
loop_
_publ_author_name
'Mede, Ralf'
'Lorett-Vel\'asquez, Vaneza Paola'
'Klein, Moritz'
'G\"orls, Helmar'
'Schmitt, Michael'
'Gessner, Guido'
'Heinemann, Stefan H.'
'Popp, J\"urgen'
'Westerhausen, Matthias'

_publ_section_title
;
 Carbon monoxide release properties and molecular structures of
 phenylthiolatomanganese(i) carbonyl complexes of the type
 [(OC)4Mn(\m-S-aryl)]2.
;
_journal_issue 7
_journal_name_full 'Dalton transactions (Cambridge, England : 2003)'
_journal_page_first 3020
_journal_page_last 3033
_journal_paper_doi 10.1039/c4dt03567d
_journal_volume 44
_journal_year 2015
_chemical_formula_moiety 'C40 H28 Mn4 O12 S4'
_chemical_formula_sum 'C40 H28 Mn4 O12 S4'
_chemical_formula_weight 1048.62
_space_group_IT_number 33
_symmetry_cell_setting orthorhombic
_symmetry_space_group_name_Hall 'P 2c -2n'
_symmetry_space_group_name_H-M 'P n a 21'
_atom_sites_solution_hydrogens geom
_atom_sites_solution_primary direct
_atom_sites_solution_secondary difmap
_audit_creation_method SHELXL-97
_audit_update_record
;
2014-09-29 deposited with the CCDC.
2014-12-17 downloaded from the CCDC.
;
_cell_angle_alpha 90
_cell_angle_beta 90
_cell_angle_gamma 90
_cell_formula_units_Z 4
_cell_length_a 19.3656(2)
_cell_length_b 15.9446(1)
_cell_length_c 14.0502(1)
_cell_measurement_temperature 133(2)
_cell_volume 4338.38(6)
_computing_cell_refinement DENZO
_computing_data_collection COLLECT
_computing_data_reduction DENZO
_computing_molecular_graphics SHELXTL/PC
_computing_publication_material SHELXL-97
_computing_structure_refinement 'SHELXL-97 (Sheldrick, 2008)'
_computing_structure_solution 'SHELXS-97 (Sheldrick, 2008)'
_diffrn_ambient_temperature 133(2)
_diffrn_measured_fraction_theta_full 0.994
_diffrn_measured_fraction_theta_max 0.994
_diffrn_measurement_device_type KappaCCD
_diffrn_measurement_method 'phi- + omega-scan'
_diffrn_radiation_monochromator graphite
_diffrn_radiation_source 'fine-focus sealed tube'
_diffrn_radiation_type MoK\a
_diffrn_radiation_wavelength 0.71073
_diffrn_reflns_av_R_equivalents 0.0165
_diffrn_reflns_av_sigmaI/netI 0.0204
_diffrn_reflns_limit_h_max 25
_diffrn_reflns_limit_h_min -20
_diffrn_reflns_limit_k_max 19
_diffrn_reflns_limit_k_min -20
_diffrn_reflns_limit_l_max 18
_diffrn_reflns_limit_l_min -17
_diffrn_reflns_number 24515
_diffrn_reflns_theta_full 27.48
_diffrn_reflns_theta_max 27.48
_diffrn_reflns_theta_min 2.86
_exptl_absorpt_coefficient_mu 1.390
_exptl_absorpt_correction_T_max 0.9991
_exptl_absorpt_correction_T_min 0.7234
_exptl_absorpt_correction_type multi-scan
_exptl_absorpt_process_details 'SADABS, Bruker-AXS, 2002'
_exptl_crystal_colour orange
_exptl_crystal_density_diffrn 1.605
_exptl_crystal_density_method 'not measured'
_exptl_crystal_description prism
_exptl_crystal_F_000 2112
_exptl_crystal_size_max 0.036
_exptl_crystal_size_mid 0.035
_exptl_crystal_size_min 0.035
_refine_diff_density_max 1.436
_refine_diff_density_min -0.435
_refine_diff_density_rms 0.055
_refine_ls_abs_structure_details 'Flack H D (1983), Acta Cryst. A39, 876-881'
_refine_ls_abs_structure_Flack 0.009(8)
_refine_ls_extinction_method none
_refine_ls_goodness_of_fit_ref 1.039
_refine_ls_hydrogen_treatment constr
_refine_ls_matrix_type full
_refine_ls_number_parameters 545
_refine_ls_number_reflns 9708
_refine_ls_number_restraints 1
_refine_ls_restrained_S_all 1.039
_refine_ls_R_factor_all 0.0245
_refine_ls_R_factor_gt 0.0239
_refine_ls_shift/su_max 0.055
_refine_ls_shift/su_mean 0.001
_refine_ls_structure_factor_coef Fsqd
_refine_ls_weighting_details 'calc w=1/[\s^2^(Fo^2^)+(0.0292P)^2^+3.3820P] where P=(Fo^2^+2Fc^2^)/3'
_refine_ls_weighting_scheme calc
_refine_ls_wR_factor_gt 0.0614
_refine_ls_wR_factor_ref 0.0619
_reflns_number_gt 9582
_reflns_number_total 9708
_reflns_threshold_expression >2sigma(I)
_cod_data_source_file c4dt03567d2.cif
_cod_data_source_block FO4844
_cod_depositor_comments 'Adding full bibliography for 7033427--7033440.cif.'
_cod_original_cell_volume 4338.37(6)
_cod_database_code 7033435
_publcif_datablock.id {a5b1b893-a94a-429f-8031-49ed48182234}

loop_
_symmetry_equiv_pos_as_xyz
'x, y, z'
'-x, -y, z+1/2'
'x+1/2, -y+1/2, z'
'-x+1/2, y+1/2, z+1/2'

loop_
_atom_site_label
_atom_site_type_symbol
_atom_site_fract_x
_atom_site_fract_y
_atom_site_fract_z
_atom_site_U_iso_or_equiv
_atom_site_adp_type
_atom_site_occupancy
_atom_site_symmetry_multiplicity
_atom_site_calc_flag
_atom_site_refinement_flags
Mn1A Mn 0.287844(15) 0.486090(18) 1.00165(3) 0.01721(7) Uani 1 1 d .
S1A S 0.39990(2) 0.53152(3) 0.95187(4) 0.01551(9) Uani 1 1 d .
O1A O 0.14515(10) 0.45789(14) 1.06721(18) 0.0480(6) Uani 1 1 d .
O2A O 0.26894(11) 0.35044(11) 0.86138(16) 0.0369(4) Uani 1 1 d .
O3A O 0.34343(12) 0.35834(12) 1.13408(16) 0.0431(5) Uani 1 1 d .
C1A C 0.46185(10) 0.44860(12) 0.94153(16) 0.0172(4) Uani 1 1 d .
C2A C 0.44725(11) 0.37912(13) 0.88524(17) 0.0213(4) Uani 1 1 d .
H2AA H 0.4057 0.3770 0.8494 0.026 Uiso 1 1 calc R
C3A C 0.49399(12) 0.31245(14) 0.88166(18) 0.0240(5) Uani 1 1 d .
H3AA H 0.4837 0.2651 0.8431 0.029 Uiso 1 1 calc R
C4A C 0.55567(12) 0.31391(14) 0.93377(18) 0.0234(4) Uani 1 1 d .
C5A C 0.56917(11) 0.38423(14) 0.98833(19) 0.0253(5) Uani 1 1 d .
H5AA H 0.6109 0.3869 1.0237 0.030 Uiso 1 1 calc R
C6A C 0.52313(11) 0.45108(13) 0.99267(18) 0.0226(4) Uani 1 1 d .
H6AA H 0.5337 0.4986 1.0308 0.027 Uiso 1 1 calc R
C7A C 0.60627(14) 0.24201(16) 0.9301(2) 0.0349(6) Uani 1 1 d .
H7AA H 0.6087 0.2151 0.9927 0.052 Uiso 1 1 calc R
H7AB H 0.6520 0.2632 0.9126 0.052 Uiso 1 1 calc R
H7AC H 0.5910 0.2010 0.8826 0.052 Uiso 1 1 calc R
C8A C 0.20005(13) 0.46926(15) 1.0427(2) 0.0291(5) Uani 1 1 d .
C9A C 0.27745(11) 0.40355(13) 0.91497(19) 0.0241(5) Uani 1 1 d .
C10A C 0.32227(13) 0.40933(14) 1.08506(18) 0.0267(5) Uani 1 1 d .
Mn1B Mn 0.367071(16) 0.616401(19) 0.81772(2) 0.01646(7) Uani 1 1 d .
S1B S 0.25751(2) 0.59454(3) 0.89279(4) 0.01706(10) Uani 1 1 d .
O1B O 0.31087(13) 0.72835(13) 0.66872(15) 0.0451(5) Uani 1 1 d .
O2B O 0.50978(10) 0.65999(13) 0.76126(17) 0.0418(5) Uani 1 1 d .
O3B O 0.36146(10) 0.47622(11) 0.67972(14) 0.0317(4) Uani 1 1 d .
C1B C 0.18464(11) 0.58163(14) 0.81572(19) 0.0233(4) Uani 1 1 d .
C2B C 0.13144(18) 0.6399(2) 0.8173(3) 0.0521(9) Uani 1 1 d .
H2BA H 0.1320 0.6849 0.8616 0.063 Uiso 1 1 calc R
C3B C 0.07743(18) 0.6313(2) 0.7531(3) 0.0580(10) Uani 1 1 d .
H3BA H 0.0428 0.6735 0.7519 0.070 Uiso 1 1 calc R
C4B C 0.07165(12) 0.5670(2) 0.69316(19) 0.0333(6) Uani 1 1 d .
C5B C 0.12016(19) 0.5043(2) 0.7016(2) 0.0482(8) Uani 1 1 d .
H5BA H 0.1149 0.4548 0.6648 0.058 Uiso 1 1 calc R
C6B C 0.17672(19) 0.51146(17) 0.7625(2) 0.0438(8) Uani 1 1 d .
H6BA H 0.2095 0.4673 0.7666 0.053 Uiso 1 1 calc R
C7B C 0.01121(15) 0.5605(3) 0.6268(2) 0.0508(9) Uani 1 1 d .
H7BA H -0.0248 0.6000 0.6467 0.076 Uiso 1 1 calc R
H7BB H -0.0072 0.5033 0.6285 0.076 Uiso 1 1 calc R
H7BC H 0.0261 0.5740 0.5619 0.076 Uiso 1 1 calc R
C8B C 0.33247(14) 0.68615(15) 0.72797(18) 0.0271(5) Uani 1 1 d .
C9B C 0.45528(13) 0.64174(14) 0.78300(18) 0.0250(5) Uani 1 1 d .
C10B C 0.36285(11) 0.52950(15) 0.73490(17) 0.0219(4) Uani 1 1 d .
Mn1C Mn 0.251839(15) 0.711282(18) 0.99840(3) 0.01549(6) Uani 1 1 d .
S1C S 0.36808(2) 0.71749(3) 0.94263(4) 0.01494(10) Uani 1 1 d .
O1C O 0.26978(11) 0.85562(12) 1.12793(15) 0.0362(4) Uani 1 1 d .
O2C O 0.11368(9) 0.66627(13) 1.07247(17) 0.0392(5) Uani 1 1 d .
O3C O 0.19147(10) 0.83394(12) 0.86437(14) 0.0351(4) Uani 1 1 d .
C1C C 0.39953(11) 0.81984(13) 0.91226(15) 0.0176(4) Uani 1 1 d .
C2C C 0.45871(11) 0.85200(14) 0.9534(2) 0.0255(5) Uani 1 1 d .
H2CA H 0.4840 0.8197 0.9983 0.031 Uiso 1 1 calc R
C3C C 0.48109(12) 0.93232(15) 0.9284(2) 0.0298(5) Uani 1 1 d .
H3CA H 0.5226 0.9534 0.9552 0.036 Uiso 1 1 calc R
C4C C 0.44428(13) 0.98176(14) 0.86562(19) 0.0266(5) Uani 1 1 d .
C5C C 0.38482(13) 0.94855(15) 0.82458(19) 0.0278(5) Uani 1 1 d .
H5CA H 0.3588 0.9814 0.7810 0.033 Uiso 1 1 calc R
C6C C 0.36296(12) 0.86722(14) 0.84693(17) 0.0234(5) Uani 1 1 d .
H6CA H 0.3230 0.8446 0.8173 0.028 Uiso 1 1 calc R
C7C C 0.46712(17) 1.07026(16) 0.8428(2) 0.0394(7) Uani 1 1 d .
H7CA H 0.5177 1.0733 0.8442 0.059 Uiso 1 1 calc R
H7CB H 0.4480 1.1090 0.8901 0.059 Uiso 1 1 calc R
H7CC H 0.4505 1.0859 0.7794 0.059 Uiso 1 1 calc R
C8C C 0.26295(12) 0.79838(14) 1.07966(18) 0.0233(5) Uani 1 1 d .
C9C C 0.16661(12) 0.68485(14) 1.04333(19) 0.0256(5) Uani 1 1 d .
C10C C 0.21577(11) 0.78552(14) 0.91387(17) 0.0219(4) Uani 1 1 d .
Mn1D Mn 0.423278(15) 0.639433(18) 1.06567(2) 0.01534(7) Uani 1 1 d .
S1D S 0.30498(3) 0.60878(3) 1.09697(4) 0.01615(10) Uani 1 1 d .
O1D O 0.47373(9) 0.52627(11) 1.21782(14) 0.0310(4) Uani 1 1 d .
O2D O 0.56665(9) 0.66685(11) 1.00004(18) 0.0396(5) Uani 1 1 d .
O3D O 0.42947(11) 0.78564(11) 1.19461(14) 0.0344(4) Uani 1 1 d .
C1D C 0.27879(11) 0.60287(14) 1.21941(17) 0.0207(4) Uani 1 1 d .
C2D C 0.30508(13) 0.53902(15) 1.27637(18) 0.0258(5) Uani 1 1 d .
H2DA H 0.3362 0.4991 1.2504 0.031 Uiso 1 1 calc R
C3D C 0.28574(14) 0.53390(16) 1.37072(18) 0.0297(5) Uani 1 1 d .
H3DA H 0.3047 0.4907 1.4094 0.036 Uiso 1 1 calc R
C4D C 0.23920(15) 0.59033(16) 1.41077(19) 0.0311(6) Uani 1 1 d .
C5D C 0.21322(14) 0.65392(16) 1.35230(19) 0.0309(5) Uani 1 1 d .
H5DA H 0.1812 0.6931 1.3776 0.037 Uiso 1 1 calc R
C6D C 0.23357(13) 0.66060(15) 1.25778(19) 0.0266(5) Uani 1 1 d .
H6DA H 0.2163 0.7050 1.2195 0.032 Uiso 1 1 calc R
C7D C 0.21548(19) 0.5823(2) 1.5126(2) 0.0454(7) Uani 1 1 d .
H7DA H 0.2491 0.5491 1.5486 0.068 Uiso 1 1 calc R
H7DB H 0.1704 0.5543 1.5143 0.068 Uiso 1 1 calc R
H7DC H 0.2115 0.6382 1.5410 0.068 Uiso 1 1 calc R
C8D C 0.45397(11) 0.56955(14) 1.15856(17) 0.0212(4) Uani 1 1 d .
C9D C 0.51080(11) 0.65729(14) 1.02427(18) 0.0229(5) Uani 1 1 d .
C10D C 0.42682(12) 0.72886(14) 1.14554(17) 0.0225(5) Uani 1 1 d .

loop_
_atom_site_aniso_label
_atom_site_aniso_U_11
_atom_site_aniso_U_22
_atom_site_aniso_U_33
_atom_site_aniso_U_23
_atom_site_aniso_U_13
_atom_site_aniso_U_12
Mn1A 0.01347(13) 0.01223(13) 0.02593(16) -0.00027(13) 0.00091(13) -0.00161(11)
S1A 0.0120(2) 0.0121(2) 0.0224(2) -0.00149(18) 0.00051(18) 0.00051(17)
O1A 0.0240(9) 0.0511(12) 0.0687(15) -0.0011(12) 0.0181(10) -0.0125(9)
O2A 0.0395(11) 0.0217(8) 0.0497(12) -0.0113(8) -0.0084(9) -0.0018(8)
O3A 0.0577(13) 0.0278(10) 0.0438(12) 0.0117(8) -0.0084(10) 0.0069(9)
C1A 0.0147(9) 0.0125(8) 0.0245(11) 0.0009(8) 0.0023(8) 0.0035(7)
C2A 0.0183(10) 0.0191(10) 0.0264(11) -0.0020(9) -0.0015(8) 0.0009(8)
C3A 0.0247(11) 0.0158(10) 0.0316(12) -0.0040(9) 0.0000(9) 0.0022(8)
C4A 0.0225(10) 0.0190(10) 0.0287(12) 0.0003(9) 0.0020(9) 0.0059(8)
C5A 0.0182(10) 0.0240(11) 0.0338(13) -0.0008(10) -0.0039(9) 0.0064(8)
C6A 0.0193(9) 0.0200(9) 0.0285(11) -0.0056(9) -0.0016(9) 0.0028(8)
C7A 0.0319(13) 0.0265(12) 0.0464(16) -0.0065(11) -0.0039(11) 0.0143(10)
C8A 0.0255(12) 0.0208(11) 0.0409(15) -0.0013(10) 0.0034(10) -0.0034(9)
C9A 0.0171(10) 0.0169(10) 0.0382(14) 0.0018(9) -0.0028(9) -0.0006(8)
C10A 0.0288(12) 0.0180(10) 0.0332(14) -0.0017(9) 0.0019(10) -0.0023(9)
Mn1B 0.01554(14) 0.01429(13) 0.01956(15) -0.00188(12) 0.00079(12) 0.00031(11)
S1B 0.0124(2) 0.0141(2) 0.0247(3) -0.00192(19) -0.00284(19) -0.00045(17)
O1B 0.0694(15) 0.0375(11) 0.0283(11) 0.0021(8) -0.0117(10) 0.0145(10)
O2B 0.0299(10) 0.0334(10) 0.0621(14) -0.0063(10) 0.0221(9) -0.0095(8)
O3B 0.0341(10) 0.0282(9) 0.0329(10) -0.0126(8) 0.0005(8) -0.0004(7)
C1B 0.0155(9) 0.0233(10) 0.0312(12) -0.0064(10) -0.0059(9) 0.0009(8)
C2B 0.0470(18) 0.0446(17) 0.065(2) -0.0199(17) -0.0217(17) 0.0103(14)
C3B 0.0418(18) 0.060(2) 0.073(3) -0.0181(19) -0.0244(17) 0.0186(16)
C4B 0.0174(11) 0.0567(17) 0.0258(12) -0.0086(12) -0.0011(9) -0.0045(11)
C5B 0.062(2) 0.0348(15) 0.0479(19) -0.0013(13) -0.0302(16) -0.0110(14)
C6B 0.0586(19) 0.0245(13) 0.0483(18) -0.0060(12) -0.0302(15) 0.0037(12)
C7B 0.0279(14) 0.088(3) 0.0369(16) -0.0010(16) -0.0118(12) -0.0098(16)
C8B 0.0357(13) 0.0220(11) 0.0237(12) -0.0057(9) 0.0010(10) 0.0047(10)
C9B 0.0280(12) 0.0179(10) 0.0291(12) -0.0033(9) 0.0053(10) -0.0014(9)
C10B 0.0169(10) 0.0240(11) 0.0250(12) -0.0007(9) -0.0010(8) 0.0006(8)
Mn1C 0.01216(13) 0.01271(13) 0.02159(15) -0.00028(12) 0.00209(12) 0.00092(10)
S1C 0.0130(2) 0.0117(2) 0.0202(2) -0.00092(18) 0.00111(18) -0.00115(16)
O1C 0.0442(11) 0.0273(9) 0.0371(11) -0.0121(8) 0.0045(9) 0.0009(8)
O2C 0.0147(8) 0.0415(10) 0.0615(13) 0.0144(10) 0.0094(8) 0.0008(7)
O3C 0.0378(10) 0.0294(9) 0.0382(11) 0.0113(8) -0.0050(8) 0.0056(8)
C1C 0.0172(9) 0.0130(9) 0.0225(11) -0.0015(8) 0.0060(8) -0.0020(7)
C2C 0.0190(10) 0.0187(10) 0.0387(13) 0.0041(9) -0.0033(10) -0.0036(8)
C3C 0.0214(11) 0.0212(11) 0.0467(15) 0.0019(10) -0.0018(10) -0.0075(9)
C4C 0.0282(12) 0.0179(10) 0.0337(13) 0.0011(9) 0.0103(10) -0.0054(9)
C5C 0.0338(12) 0.0204(10) 0.0291(12) 0.0057(9) 0.0026(10) -0.0014(9)
C6C 0.0254(11) 0.0188(10) 0.0259(11) 0.0002(8) -0.0003(9) -0.0038(8)
C7C 0.0469(17) 0.0202(11) 0.0509(18) 0.0061(11) 0.0054(13) -0.0105(11)
C8C 0.0218(10) 0.0210(10) 0.0271(12) 0.0013(9) 0.0043(9) 0.0028(8)
C9C 0.0190(11) 0.0209(10) 0.0369(13) 0.0040(9) 0.0000(9) 0.0047(8)
C10C 0.0190(10) 0.0206(10) 0.0261(12) -0.0023(9) 0.0045(8) 0.0009(8)
Mn1D 0.01227(13) 0.01263(13) 0.02112(15) -0.00120(12) -0.00090(12) -0.00070(11)
S1D 0.0134(2) 0.0147(2) 0.0205(2) 0.00017(18) 0.00220(18) -0.00027(18)
O1D 0.0312(9) 0.0280(9) 0.0337(10) 0.0052(7) -0.0098(8) 0.0059(7)
O2D 0.0168(7) 0.0296(9) 0.0724(14) -0.0047(10) 0.0095(9) -0.0050(7)
O3D 0.0476(11) 0.0237(9) 0.0321(10) -0.0092(7) -0.0083(8) 0.0019(8)
C1D 0.0207(10) 0.0193(10) 0.0220(11) 0.0006(8) 0.0035(8) -0.0069(8)
C2D 0.0284(11) 0.0227(11) 0.0262(12) -0.0001(9) 0.0021(9) -0.0029(9)
C3D 0.0375(14) 0.0263(12) 0.0253(13) 0.0032(9) 0.0004(10) -0.0074(10)
C4D 0.0406(14) 0.0277(12) 0.0248(13) -0.0015(10) 0.0067(10) -0.0133(11)
C5D 0.0364(14) 0.0262(12) 0.0301(13) -0.0046(10) 0.0136(11) -0.0041(10)
C6D 0.0312(12) 0.0201(10) 0.0286(12) 0.0039(9) 0.0111(10) -0.0021(9)
C7D 0.063(2) 0.0457(16) 0.0273(15) 0.0002(12) 0.0153(13) -0.0081(15)
C8D 0.0163(9) 0.0179(10) 0.0293(12) -0.0051(9) -0.0019(8) -0.0009(8)
C9D 0.0200(10) 0.0163(9) 0.0322(12) -0.0022(8) -0.0002(9) -0.0007(8)
C10D 0.0218(10) 0.0186(10) 0.0271(12) 0.0020(9) -0.0037(9) 0.0006(8)

loop_
_atom_type_symbol
_atom_type_description
_atom_type_scat_dispersion_real
_atom_type_scat_dispersion_imag
_atom_type_scat_source
C C 0.0033 0.0016 'International Tables Vol C Tables 4.2.6.8 and 6.1.1.4'
H H 0.0000 0.0000 'International Tables Vol C Tables 4.2.6.8 and 6.1.1.4'
O O 0.0106 0.0060 'International Tables Vol C Tables 4.2.6.8 and 6.1.1.4'
S S 0.1246 0.1234 'International Tables Vol C Tables 4.2.6.8 and 6.1.1.4'
Mn Mn 0.3368 0.7283 'International Tables Vol C Tables 4.2.6.8 and 6.1.1.4'

loop_
_geom_angle_atom_site_label_1
_geom_angle_atom_site_label_2
_geom_angle_atom_site_label_3
_geom_angle
C9A Mn1A C8A 90.12(11)
C9A Mn1A C10A 89.14(11)
C8A Mn1A C10A 92.24(12)
C9A Mn1A S1B 93.93(8)
C8A Mn1A S1B 94.60(9)
C10A Mn1A S1B 172.49(8)
C9A Mn1A S1A 97.17(8)
C8A Mn1A S1A 170.84(8)
C10A Mn1A S1A 93.42(8)
S1B Mn1A S1A 79.41(2)
C9A Mn1A S1D 171.54(8)
C8A Mn1A S1D 94.19(8)
C10A Mn1A S1D 97.96(8)
S1B Mn1A S1D 78.47(2)
S1A Mn1A S1D 77.897(19)
C1A S1A Mn1D 117.28(7)
C1A S1A Mn1A 114.06(7)
Mn1D S1A Mn1A 101.19(2)
C1A S1A Mn1B 121.91(8)
Mn1D S1A Mn1B 99.73(2)
Mn1A S1A Mn1B 99.19(2)
C6A C1A C2A 119.41(19)
C6A C1A S1A 120.65(16)
C2A C1A S1A 119.88(16)
C1A C2A C3A 119.7(2)
C1A C2A H2AA 120.2
C3A C2A H2AA 120.2
C2A C3A C4A 121.4(2)
C2A C3A H3AA 119.3
C4A C3A H3AA 119.3
C5A C4A C3A 117.7(2)
C5A C4A C7A 120.8(2)
C3A C4A C7A 121.5(2)
C4A C5A C6A 121.6(2)
C4A C5A H5AA 119.2
C6A C5A H5AA 119.2
C1A C6A C5A 120.2(2)
C1A C6A H6AA 119.9
C5A C6A H6AA 119.9
C4A C7A H7AA 109.5
C4A C7A H7AB 109.5
H7AA C7A H7AB 109.5
C4A C7A H7AC 109.5
H7AA C7A H7AC 109.5
H7AB C7A H7AC 109.5
O1A C8A Mn1A 179.0(3)
O2A C9A Mn1A 177.8(2)
O3A C10A Mn1A 176.7(2)
C8B Mn1B C10B 90.33(11)
C8B Mn1B C9B 91.39(12)
C10B Mn1B C9B 92.29(10)
C8B Mn1B S1C 95.77(7)
C10B Mn1B S1C 172.30(8)
C9B Mn1B S1C 92.27(8)
C8B Mn1B S1B 93.91(9)
C10B Mn1B S1B 97.57(7)
C9B Mn1B S1B 168.77(8)
S1C Mn1B S1B 77.370(19)
C8B Mn1B S1A 171.60(8)
C10B Mn1B S1A 94.87(8)
C9B Mn1B S1A 94.98(8)
S1C Mn1B S1A 78.540(19)
S1B Mn1B S1A 78.89(2)
C1B S1B Mn1A 119.94(8)
C1B S1B Mn1C 115.47(8)
Mn1A S1B Mn1C 100.28(2)
C1B S1B Mn1B 116.66(9)
Mn1A S1B Mn1B 99.78(2)
Mn1C S1B Mn1B 101.62(2)
C6B C1B C2B 118.6(2)
C6B C1B S1B 121.20(19)
C2B C1B S1B 119.9(2)
C3B C2B C1B 118.9(3)
C3B C2B H2BA 120.6
C1B C2B H2BA 120.6
C4B C3B C2B 123.4(3)
C4B C3B H3BA 118.3
C2B C3B H3BA 118.3
C3B C4B C5B 116.5(3)
C3B C4B C7B 120.8(3)
C5B C4B C7B 122.4(3)
C4B C5B C6B 122.0(3)
C4B C5B H5BA 119.0
C6B C5B H5BA 119.0
C1B C6B C5B 119.7(3)
C1B C6B H6BA 120.2
C5B C6B H6BA 120.2
C4B C7B H7BA 109.5
C4B C7B H7BB 109.5
H7BA C7B H7BB 109.5
C4B C7B H7BC 109.5
H7BA C7B H7BC 109.5
H7BB C7B H7BC 109.5
O1B C8B Mn1B 177.7(2)
O2B C9B Mn1B 178.0(2)
O3B C10B Mn1B 177.3(2)
C8C Mn1C C10C 87.61(10)
C8C Mn1C C9C 93.83(11)
C10C Mn1C C9C 91.66(10)
C8C Mn1C S1D 96.23(8)
C10C Mn1C S1D 174.65(7)
C9C Mn1C S1D 91.80(7)
C8C Mn1C S1B 170.50(8)
C10C Mn1C S1B 96.86(7)
C9C Mn1C S1B 94.42(8)
S1D Mn1C S1B 78.80(2)
C8C Mn1C S1C 93.62(7)
C10C Mn1C S1C 96.95(7)
C9C Mn1C S1C 168.83(7)
S1D Mn1C S1C 79.122(19)
S1B Mn1C S1C 77.549(19)
C1C S1C Mn1B 116.30(7)
C1C S1C Mn1D 119.70(8)
Mn1B S1C Mn1D 100.64(2)
C1C S1C Mn1C 115.87(7)
Mn1B S1C Mn1C 101.90(2)
Mn1D S1C Mn1C 99.40(2)
C2C C1C C6C 119.9(2)
C2C C1C S1C 121.30(17)
C6C C1C S1C 118.75(17)
C1C C2C C3C 119.5(2)
C1C C2C H2CA 120.3
C3C C2C H2CA 120.3
C4C C3C C2C 121.6(2)
C4C C3C H3CA 119.2
C2C C3C H3CA 119.2
C3C C4C C5C 118.3(2)
C3C C4C C7C 121.1(2)
C5C C4C C7C 120.6(2)
C4C C5C C6C 120.6(2)
C4C C5C H5CA 119.7
C6C C5C H5CA 119.7
C1C C6C C5C 120.0(2)
C1C C6C H6CA 120.0
C5C C6C H6CA 120.0
C4C C7C H7CA 109.5
C4C C7C H7CB 109.5
H7CA C7C H7CB 109.5
C4C C7C H7CC 109.5
H7CA C7C H7CC 109.5
H7CB C7C H7CC 109.5
O1C C8C Mn1C 177.2(2)
O2C C9C Mn1C 178.2(2)
O3C C10C Mn1C 176.7(2)
C9D Mn1D C10D 92.27(10)
C9D Mn1D C8D 91.20(10)
C10D Mn1D C8D 91.45(10)
C9D Mn1D S1C 96.00(8)
C10D Mn1D S1C 93.16(7)
C8D Mn1D S1C 171.29(7)
C9D Mn1D S1D 171.58(8)
C10D Mn1D S1D 94.78(8)
C8D Mn1D S1D 93.22(7)
S1C Mn1D S1D 79.035(19)
C9D Mn1D S1A 94.32(7)
C10D Mn1D S1A 170.09(7)
C8D Mn1D S1A 95.80(7)
S1C Mn1D S1A 78.805(19)
S1D Mn1D S1A 78.105(19)
C1D S1D Mn1C 118.16(8)
C1D S1D Mn1D 117.32(7)
Mn1C S1D Mn1D 99.66(2)
C1D S1D Mn1A 116.99(7)
Mn1C S1D Mn1A 100.13(2)
Mn1D S1D Mn1A 101.40(2)
C6D C1D C2D 119.7(2)
C6D C1D S1D 121.22(19)
C2D C1D S1D 119.07(18)
C3D C2D C1D 119.8(2)
C3D C2D H2DA 120.1
C1D C2D H2DA 120.1
C2D C3D C4D 121.7(2)
C2D C3D H3DA 119.1
C4D C3D H3DA 119.1
C3D C4D C5D 117.6(2)
C3D C4D C7D 121.7(3)
C5D C4D C7D 120.6(3)
C6D C5D C4D 121.0(2)
C6D C5D H5DA 119.5
C4D C5D H5DA 119.5
C1D C6D C5D 120.1(2)
C1D C6D H6DA 119.9
C5D C6D H6DA 119.9
C4D C7D H7DA 109.5
C4D C7D H7DB 109.5
H7DA C7D H7DB 109.5
C4D C7D H7DC 109.5
H7DA C7D H7DC 109.5
H7DB C7D H7DC 109.5
O1D C8D Mn1D 179.1(2)
O2D C9D Mn1D 178.0(2)
O3D C10D Mn1D 179.0(2)

loop_
_geom_bond_atom_site_label_1
_geom_bond_atom_site_label_2
_geom_bond_distance
Mn1A C9A 1.804(2)
Mn1A C8A 1.815(3)
Mn1A C10A 1.821(2)
Mn1A S1B 2.3822(6)
Mn1A S1A 2.3923(6)
Mn1A S1D 2.3939(6)
S1A C1A 1.791(2)
S1A Mn1D 2.3921(6)
S1A Mn1B 2.4059(6)
O1A C8A 1.132(3)
O2A C9A 1.145(3)
O3A C10A 1.142(3)
C1A C6A 1.388(3)
C1A C2A 1.390(3)
C2A C3A 1.397(3)
C2A H2AA 0.9500
C3A C4A 1.401(3)
C3A H3AA 0.9500
C4A C5A 1.383(3)
C4A C7A 1.509(3)
C5A C6A 1.391(3)
C5A H5AA 0.9500
C6A H6AA 0.9500
C7A H7AA 0.9800
C7A H7AB 0.9800
C7A H7AC 0.9800
Mn1B C8B 1.810(3)
Mn1B C10B 1.811(2)
Mn1B C9B 1.822(2)
Mn1B S1C 2.3829(6)
Mn1B S1B 2.3950(6)
S1B C1B 1.791(2)
S1B Mn1C 2.3830(6)
O1B C8B 1.149(3)
O2B C9B 1.137(3)
O3B C10B 1.151(3)
C1B C6B 1.355(3)
C1B C2B 1.388(4)
C2B C3B 1.388(4)
C2B H2BA 0.9500
C3B C4B 1.331(4)
C3B H3BA 0.9500
C4B C5B 1.377(4)
C4B C7B 1.500(4)
C5B C6B 1.394(4)
C5B H5BA 0.9500
C6B H6BA 0.9500
C7B H7BA 0.9800
C7B H7BB 0.9800
C7B H7BC 0.9800
Mn1C C8C 1.811(2)
Mn1C C10C 1.816(2)
Mn1C C9C 1.817(2)
Mn1C S1D 2.3766(6)
Mn1C S1C 2.3856(5)
S1C C1C 1.793(2)
S1C Mn1D 2.3833(6)
O1C C8C 1.145(3)
O2C C9C 1.143(3)
O3C C10C 1.141(3)
C1C C2C 1.382(3)
C1C C6C 1.384(3)
C2C C3C 1.397(3)
C2C H2CA 0.9500
C3C C4C 1.381(4)
C3C H3CA 0.9500
C4C C5C 1.392(4)
C4C C7C 1.513(3)
C5C C6C 1.400(3)
C5C H5CA 0.9500
C6C H6CA 0.9500
C7C H7CA 0.9800
C7C H7CB 0.9800
C7C H7CC 0.9800
Mn1D C9D 1.814(2)
Mn1D C10D 1.816(2)
Mn1D C8D 1.816(2)
Mn1D S1D 2.3833(6)
S1D C1D 1.796(2)
O1D C8D 1.147(3)
O2D C9D 1.144(3)
O3D C10D 1.139(3)
C1D C6D 1.380(3)
C1D C2D 1.391(3)
C2D C3D 1.380(3)
C2D H2DA 0.9500
C3D C4D 1.392(4)
C3D H3DA 0.9500
C4D C5D 1.399(4)
C4D C7D 1.508(4)
C5D C6D 1.389(4)
C5D H5DA 0.9500
C6D H6DA 0.9500
C7D H7DA 0.9800
C7D H7DB 0.9800
C7D H7DC 0.9800
